data_7014782
loop_
_publ_author_name
'Cross, Warren B.'
'Daly, Christopher G.'
'Ackerman, Rachel L.'
'George, Ian R.'
'Singh, Kuldip'

_publ_section_title
;
 N-heterocyclic carbene tethered amido complexes of palladium and
 platinum.
;
_journal_issue 2
_journal_name_full 'Dalton transactions (Cambridge, England : 2003)'
_journal_page_first 495
_journal_page_last 505
_journal_paper_doi 10.1039/c0dt01149e
_journal_volume 40
_journal_year 2011
_chemical_formula_moiety 'C48 H62 N6 O2 Pd2,C5 H12'
_chemical_formula_sum 'C53 H74 N6 O2 Pd2'
_chemical_formula_weight 1039.98
_chemical_name_common '{[C,N]Pd(mu-OH)}2 (12)'
_chemical_name_systematic
;
?
;
_space_group_IT_number 88
_symmetry_cell_setting tetragonal
_symmetry_space_group_name_Hall '-I 4ad'
_symmetry_space_group_name_H-M 'I 41/a :2'
_atom_sites_solution_hydrogens geom
_atom_sites_solution_primary direct
_atom_sites_solution_secondary difmap
_audit_creation_method SHELXL-97
_cell_angle_alpha 90.00
_cell_angle_beta 90.00
_cell_angle_gamma 90.00
_cell_formula_units_Z 8
_cell_length_a 19.443(2)
_cell_length_b 19.443(2)
_cell_length_c 25.426(4)
_cell_measurement_reflns_used 982
_cell_measurement_temperature 150(2)
_cell_measurement_theta_max 26.583
_cell_measurement_theta_min 2.964
_cell_volume 9612(2)
_computing_cell_refinement 'Bruker SMART'
_computing_data_collection 'Bruker SMART'
_computing_data_reduction 'Bruker SHELXTL'
_computing_molecular_graphics 'Bruker SHELXTL'
_computing_publication_material 'Bruker SHELXTL'
_computing_structure_refinement 'SHELXL-97 (Sheldrick, 1997)'
_computing_structure_solution 'SHELXS-97 (Sheldrick, 1990)'
_diffrn_ambient_temperature 150(2)
_diffrn_measured_fraction_theta_full 1.000
_diffrn_measured_fraction_theta_max 1.000
_diffrn_measurement_device_type 'Bruker Apex 2000 CCD area detector'
_diffrn_measurement_method 'phi and omega scans'
_diffrn_radiation_monochromator graphite
_diffrn_radiation_source 'fine-focus sealed tube'
_diffrn_radiation_type MoK\a
_diffrn_radiation_wavelength 0.71073
_diffrn_reflns_av_R_equivalents 0.0767
_diffrn_reflns_av_sigmaI/netI 0.0436
_diffrn_reflns_limit_h_max 23
_diffrn_reflns_limit_h_min -23
_diffrn_reflns_limit_k_max 23
_diffrn_reflns_limit_k_min -23
_diffrn_reflns_limit_l_max 31
_diffrn_reflns_limit_l_min -31
_diffrn_reflns_number 37121
_diffrn_reflns_theta_full 26.00
_diffrn_reflns_theta_max 26.00
_diffrn_reflns_theta_min 2.09
_exptl_absorpt_coefficient_mu 0.796
_exptl_absorpt_correction_T_max 0.802
_exptl_absorpt_correction_T_min 0.634
_exptl_absorpt_correction_type empirical
_exptl_absorpt_process_details
;
absorption correction based on 16031 reflections(SADABS);Rint 0.1710 before
correction and 0.0484 after.
;
_exptl_crystal_colour orange
_exptl_crystal_density_diffrn 1.437
_exptl_crystal_density_method 'not measured'
_exptl_crystal_description block
_exptl_crystal_F_000 4336
_exptl_crystal_size_max 0.31
_exptl_crystal_size_mid 0.24
_exptl_crystal_size_min 0.15
_refine_diff_density_max 0.690
_refine_diff_density_min -0.388
_refine_diff_density_rms 0.098
_refine_ls_extinction_method none
_refine_ls_goodness_of_fit_ref 1.029
_refine_ls_hydrogen_treatment constr
_refine_ls_matrix_type full
_refine_ls_number_parameters 268
_refine_ls_number_reflns 4713
_refine_ls_number_restraints 0
_refine_ls_restrained_S_all 1.029
_refine_ls_R_factor_all 0.0497
_refine_ls_R_factor_gt 0.0378
_refine_ls_shift/su_max 0.001
_refine_ls_shift/su_mean 0.000
_refine_ls_structure_factor_coef Fsqd
_refine_ls_weighting_details 'calc w=1/[\s^2^(Fo^2^)+(0.0527P)^2^+0.0000P] where P=(Fo^2^+2Fc^2^)/3'
_refine_ls_weighting_scheme calc
_refine_ls_wR_factor_gt 0.0914
_refine_ls_wR_factor_ref 0.0960
_reflns_number_gt 3961
_reflns_number_total 4713
_reflns_threshold_expression >2sigma(I)
_cod_data_source_file C0DT01149E.TXT
_cod_data_source_block 10072
_cod_depositor_comments
;
The following automatic conversions were performed:
'_symmetry_cell_setting' value 'Tetragonal' changed to 'tetragonal'
according to '/home/saulius/struct/CIF-dictionaries/cif_core.dic'
dictionary named 'cif_core.dic' version 2.4.1 from 2010-06-29.

Automatic conversion script
Id: cif_fix_enum 1555 2011-01-17 13:19:09Z saulius 
;
_cod_original_sg_symbol_H-M I4(1)/a
_cod_database_code 7014782

loop_
_symmetry_equiv_pos_as_xyz
'x, y, z'
'-x+1/2, -y, z+1/2'
'-y+3/4, x+1/4, z+1/4'
'y+3/4, -x+3/4, z+3/4'
'x+1/2, y+1/2, z+1/2'
'-x+1, -y+1/2, z+1'
'-y+5/4, x+3/4, z+3/4'
'y+5/4, -x+5/4, z+5/4'
'-x, -y, -z'
'x-1/2, y, -z-1/2'
'y-3/4, -x-1/4, -z-1/4'
'-y-3/4, x-3/4, -z-3/4'
'-x+1/2, -y+1/2, -z+1/2'
'x, y+1/2, -z'
'y-1/4, -x+1/4, -z+1/4'
'-y-1/4, x-1/4, -z-1/4'

loop_
_atom_site_label
_atom_site_type_symbol
_atom_site_fract_x
_atom_site_fract_y
_atom_site_fract_z
_atom_site_U_iso_or_equiv
_atom_site_adp_type
_atom_site_occupancy
_atom_site_symmetry_multiplicity
_atom_site_calc_flag
_atom_site_refinement_flags
_atom_site_disorder_assembly
_atom_site_disorder_group
Pd1 Pd 0.581190(11) 0.268119(11) 0.162672(9) 0.02291(10) Uani 1 1 d . . .
O1 O 0.51551(10) 0.18560(11) 0.15943(8) 0.0286(5) Uani 1 1 d . . .
H1 H 0.5298 0.1554 0.1858 0.034 Uiso 1 1 d R . .
N1 N 0.63460(13) 0.35481(13) 0.17323(9) 0.0259(6) Uani 1 1 d . . .
N2 N 0.73152(12) 0.24386(13) 0.16801(9) 0.0252(6) Uani 1 1 d . . .
N3 N 0.68096(13) 0.16207(13) 0.12564(10) 0.0293(6) Uani 1 1 d . . .
C1 C 0.66837(15) 0.22094(15) 0.15251(11) 0.0243(6) Uani 1 1 d . . .
C2 C 0.78174(16) 0.19834(17) 0.15094(12) 0.0302(7) Uani 1 1 d . . .
H2 H 0.8298 0.2023 0.1569 0.036 Uiso 1 1 calc R . .
C3 C 0.75046(16) 0.14832(18) 0.12485(13) 0.0345(8) Uani 1 1 d . . .
H3 H 0.7720 0.1100 0.1086 0.041 Uiso 1 1 calc R . .
C4 C 0.74680(15) 0.30657(15) 0.19418(11) 0.0240(6) Uani 1 1 d . . .
C5 C 0.81031(15) 0.31408(16) 0.21881(12) 0.0279(7) Uani 1 1 d . . .
H5 H 0.8404 0.2757 0.2208 0.033 Uiso 1 1 calc R . .
C6 C 0.83046(16) 0.37564(18) 0.24027(12) 0.0320(7) Uani 1 1 d . . .
H6 H 0.8735 0.3797 0.2576 0.038 Uiso 1 1 calc R . .
C7 C 0.78732(16) 0.43134(17) 0.23621(13) 0.0330(8) Uani 1 1 d . . .
H7 H 0.8016 0.4748 0.2494 0.040 Uiso 1 1 calc R . .
C8 C 0.72332(16) 0.42468(17) 0.21302(12) 0.0309(7) Uani 1 1 d . . .
H8 H 0.6945 0.4640 0.2107 0.037 Uiso 1 1 calc R . .
C9 C 0.69942(15) 0.36176(15) 0.19269(11) 0.0253(7) Uani 1 1 d . . .
C10 C 0.63035(17) 0.12278(17) 0.09432(13) 0.0346(8) Uani 1 1 d . . .
H10 H 0.5835 0.1326 0.1086 0.042 Uiso 1 1 calc R . .
C11 C 0.6326(2) 0.1473(2) 0.03775(14) 0.0471(9) Uani 1 1 d . . .
H11A H 0.6241 0.1969 0.0366 0.071 Uiso 1 1 calc R . .
H11B H 0.5972 0.1233 0.0173 0.071 Uiso 1 1 calc R . .
H11C H 0.6780 0.1374 0.0228 0.071 Uiso 1 1 calc R . .
C12 C 0.6437(2) 0.04658(19) 0.09958(16) 0.0492(10) Uani 1 1 d . . .
H12A H 0.6895 0.0358 0.0857 0.074 Uiso 1 1 calc R . .
H12B H 0.6089 0.0210 0.0797 0.074 Uiso 1 1 calc R . .
H12C H 0.6414 0.0334 0.1367 0.074 Uiso 1 1 calc R . .
C13 C 0.58953(16) 0.41320(15) 0.17731(13) 0.0281(7) Uani 1 1 d . . .
C14 C 0.55914(16) 0.42965(16) 0.22585(13) 0.0322(7) Uani 1 1 d . . .
C15 C 0.51249(19) 0.48379(19) 0.22677(16) 0.0461(9) Uani 1 1 d . . .
H15 H 0.4907 0.4954 0.2590 0.055 Uiso 1 1 calc R . .
C16 C 0.4971(2) 0.52098(19) 0.18230(17) 0.0528(10) Uani 1 1 d . . .
H16 H 0.4645 0.5573 0.1839 0.063 Uiso 1 1 calc R . .
C17 C 0.5289(2) 0.50546(19) 0.13571(16) 0.0493(10) Uani 1 1 d . . .
H17 H 0.5189 0.5322 0.1054 0.059 Uiso 1 1 calc R . .
C18 C 0.57560(17) 0.45122(17) 0.13187(14) 0.0361(8) Uani 1 1 d . . .
C19 C 0.6100(2) 0.4336(2) 0.07992(14) 0.0463(10) Uani 1 1 d . . .
H19 H 0.6460 0.3983 0.0878 0.056 Uiso 1 1 calc R . .
C20 C 0.5611(3) 0.4013(4) 0.0420(2) 0.110(2) Uani 1 1 d . . .
H20A H 0.5294 0.4363 0.0286 0.165 Uiso 1 1 calc R . .
H20B H 0.5349 0.3651 0.0599 0.165 Uiso 1 1 calc R . .
H20C H 0.5869 0.3811 0.0127 0.165 Uiso 1 1 calc R . .
C21 C 0.6464(3) 0.4941(3) 0.0557(2) 0.0969(19) Uani 1 1 d . . .
H21A H 0.6637 0.4813 0.0208 0.145 Uiso 1 1 calc R . .
H21B H 0.6851 0.5077 0.0781 0.145 Uiso 1 1 calc R . .
H21C H 0.6143 0.5327 0.0523 0.145 Uiso 1 1 calc R . .
C22 C 0.57620(17) 0.39186(17) 0.27599(12) 0.0336(8) Uani 1 1 d . . .
H22 H 0.6146 0.3592 0.2681 0.040 Uiso 1 1 calc R . .
C23 C 0.60120(19) 0.4413(2) 0.31880(15) 0.0468(10) Uani 1 1 d . . .
H23A H 0.6435 0.4640 0.3071 0.070 Uiso 1 1 calc R . .
H23B H 0.6104 0.4155 0.3512 0.070 Uiso 1 1 calc R . .
H23C H 0.5657 0.4760 0.3256 0.070 Uiso 1 1 calc R . .
C24 C 0.51567(19) 0.34985(19) 0.29659(14) 0.0442(9) Uani 1 1 d . . .
H24A H 0.4771 0.3806 0.3044 0.066 Uiso 1 1 calc R . .
H24B H 0.5294 0.3256 0.3287 0.066 Uiso 1 1 calc R . .
H24C H 0.5016 0.3164 0.2699 0.066 Uiso 1 1 calc R . .

loop_
_atom_site_aniso_label
_atom_site_aniso_U_11
_atom_site_aniso_U_22
_atom_site_aniso_U_33
_atom_site_aniso_U_23
_atom_site_aniso_U_13
_atom_site_aniso_U_12
Pd1 0.01989(14) 0.02554(15) 0.02330(15) 0.00039(9) 0.00086(9) 0.00292(9)
O1 0.0214(11) 0.0277(11) 0.0367(13) 0.0021(9) -0.0012(9) 0.0040(9)
N1 0.0239(13) 0.0253(14) 0.0285(14) 0.0019(11) -0.0009(11) 0.0021(11)
N2 0.0228(13) 0.0314(14) 0.0213(13) 0.0012(11) 0.0038(10) 0.0025(11)
N3 0.0245(13) 0.0345(15) 0.0289(15) -0.0047(12) 0.0014(12) 0.0059(11)
C1 0.0252(16) 0.0287(16) 0.0190(15) 0.0014(12) 0.0020(12) 0.0036(13)
C2 0.0218(16) 0.0385(19) 0.0303(18) 0.0004(14) 0.0041(13) 0.0088(14)
C3 0.0301(18) 0.040(2) 0.0332(19) -0.0041(15) 0.0040(15) 0.0117(15)
C4 0.0227(15) 0.0316(17) 0.0176(15) 0.0031(12) 0.0040(12) 0.0001(13)
C5 0.0251(16) 0.0348(18) 0.0236(16) 0.0043(14) 0.0038(13) 0.0026(14)
C6 0.0227(16) 0.048(2) 0.0254(17) 0.0077(15) -0.0002(13) -0.0062(15)
C7 0.0321(18) 0.0350(18) 0.0321(19) 0.0012(15) 0.0038(15) -0.0121(15)
C8 0.0285(17) 0.0308(17) 0.0335(18) 0.0057(14) 0.0043(14) -0.0009(14)
C9 0.0251(16) 0.0329(17) 0.0179(15) 0.0046(13) 0.0031(12) -0.0033(13)
C10 0.0285(17) 0.0363(19) 0.039(2) -0.0123(15) 0.0025(15) 0.0003(15)
C11 0.046(2) 0.055(2) 0.040(2) -0.0062(18) -0.0047(18) -0.0040(19)
C12 0.048(2) 0.042(2) 0.058(3) -0.0126(19) 0.0062(19) -0.0054(18)
C13 0.0242(16) 0.0229(16) 0.0373(19) 0.0028(14) -0.0014(13) -0.0027(13)
C14 0.0295(17) 0.0261(17) 0.041(2) -0.0039(14) -0.0055(15) 0.0032(14)
C15 0.048(2) 0.041(2) 0.049(2) -0.0083(18) -0.0004(19) 0.0144(18)
C16 0.057(3) 0.036(2) 0.066(3) 0.000(2) -0.002(2) 0.0207(19)
C17 0.051(2) 0.041(2) 0.056(3) 0.0225(19) -0.011(2) 0.0073(18)
C18 0.0309(18) 0.0327(18) 0.045(2) 0.0085(16) -0.0034(15) -0.0024(14)
C19 0.042(2) 0.054(2) 0.042(2) 0.0192(18) 0.0034(17) 0.0032(19)
C20 0.081(4) 0.191(7) 0.059(3) -0.034(4) 0.024(3) -0.041(4)
C21 0.098(4) 0.099(4) 0.094(4) 0.030(4) 0.040(4) -0.023(3)
C22 0.0313(18) 0.0410(19) 0.0284(18) -0.0046(15) 0.0012(14) 0.0104(15)
C23 0.035(2) 0.062(3) 0.043(2) -0.0126(19) 0.0008(17) 0.0029(18)
C24 0.048(2) 0.050(2) 0.035(2) 0.0001(17) 0.0009(17) 0.0011(18)

loop_
_atom_type_symbol
_atom_type_description
_atom_type_scat_dispersion_real
_atom_type_scat_dispersion_imag
_atom_type_scat_source
C C 0.0033 0.0016 'International Tables Vol C Tables 4.2.6.8 and 6.1.1.4'
H H 0.0000 0.0000 'International Tables Vol C Tables 4.2.6.8 and 6.1.1.4'
N N 0.0061 0.0033 'International Tables Vol C Tables 4.2.6.8 and 6.1.1.4'
Pd Pd -0.9988 1.0072 'International Tables Vol C Tables 4.2.6.8 and 6.1.1.4'
O O 0.0106 0.0060 'International Tables Vol C Tables 4.2.6.8 and 6.1.1.4'

loop_
_geom_angle_atom_site_label_1
_geom_angle_atom_site_label_2
_geom_angle_atom_site_label_3
_geom_angle
_geom_angle_site_symmetry_1
_geom_angle_site_symmetry_3
_geom_angle_publ_flag
C1 Pd1 N1 87.87(11) . . ?
C1 Pd1 O1 99.69(10) . . ?
N1 Pd1 O1 171.26(9) . . ?
C1 Pd1 O1 169.70(10) . 6_554 ?
N1 Pd1 O1 96.31(9) . 6_554 ?
O1 Pd1 O1 76.99(9) . 6_554 ?
C1 Pd1 Pd1 138.42(9) . 6_554 ?
N1 Pd1 Pd1 133.72(7) . 6_554 ?
O1 Pd1 Pd1 38.96(6) . 6_554 ?
O1 Pd1 Pd1 38.22(6) 6_554 6_554 ?
Pd1 O1 Pd1 102.82(9) . 6_554 ?
Pd1 O1 H1 106.1 . . ?
Pd1 O1 H1 120.8 6_554 . ?
C9 N1 C13 117.4(3) . . ?
C9 N1 Pd1 127.9(2) . . ?
C13 N1 Pd1 111.04(19) . . ?
C1 N2 C2 109.5(3) . . ?
C1 N2 C4 127.2(2) . . ?
C2 N2 C4 123.2(3) . . ?
C1 N3 C3 110.4(3) . . ?
C1 N3 C10 126.0(3) . . ?
C3 N3 C10 123.0(3) . . ?
N3 C1 N2 105.0(2) . . ?
N3 C1 Pd1 128.5(2) . . ?
N2 C1 Pd1 126.3(2) . . ?
C3 C2 N2 107.6(3) . . ?
C3 C2 H2 126.2 . . ?
N2 C2 H2 126.2 . . ?
C2 C3 N3 107.5(3) . . ?
C2 C3 H3 126.3 . . ?
N3 C3 H3 126.3 . . ?
C5 C4 C9 120.7(3) . . ?
C5 C4 N2 119.1(3) . . ?
C9 C4 N2 120.2(3) . . ?
C6 C5 C4 121.6(3) . . ?
C6 C5 H5 119.2 . . ?
C4 C5 H5 119.2 . . ?
C5 C6 C7 118.9(3) . . ?
C5 C6 H6 120.6 . . ?
C7 C6 H6 120.6 . . ?
C6 C7 C8 120.5(3) . . ?
C6 C7 H7 119.7 . . ?
C8 C7 H7 119.7 . . ?
C7 C8 C9 122.3(3) . . ?
C7 C8 H8 118.8 . . ?
C9 C8 H8 118.8 . . ?
N1 C9 C8 121.7(3) . . ?
N1 C9 C4 122.5(3) . . ?
C8 C9 C4 115.8(3) . . ?
N3 C10 C12 110.2(3) . . ?
N3 C10 C11 109.2(3) . . ?
C12 C10 C11 112.8(3) . . ?
N3 C10 H10 108.2 . . ?
C12 C10 H10 108.2 . . ?
C11 C10 H10 108.2 . . ?
C10 C11 H11A 109.5 . . ?
C10 C11 H11B 109.5 . . ?
H11A C11 H11B 109.5 . . ?
C10 C11 H11C 109.5 . . ?
H11A C11 H11C 109.5 . . ?
H11B C11 H11C 109.5 . . ?
C10 C12 H12A 109.5 . . ?
C10 C12 H12B 109.5 . . ?
H12A C12 H12B 109.5 . . ?
C10 C12 H12C 109.5 . . ?
H12A C12 H12C 109.5 . . ?
H12B C12 H12C 109.5 . . ?
C18 C13 C14 121.6(3) . . ?
C18 C13 N1 118.4(3) . . ?
C14 C13 N1 120.0(3) . . ?
C15 C14 C13 117.5(3) . . ?
C15 C14 C22 119.9(3) . . ?
C13 C14 C22 122.6(3) . . ?
C16 C15 C14 121.8(4) . . ?
C16 C15 H15 119.1 . . ?
C14 C15 H15 119.1 . . ?
C17 C16 C15 119.8(3) . . ?
C17 C16 H16 120.1 . . ?
C15 C16 H16 120.1 . . ?
C16 C17 C18 121.4(3) . . ?
C16 C17 H17 119.3 . . ?
C18 C17 H17 119.3 . . ?
C17 C18 C13 117.9(3) . . ?
C17 C18 C19 121.2(3) . . ?
C13 C18 C19 120.9(3) . . ?
C20 C19 C21 111.4(4) . . ?
C20 C19 C18 112.1(3) . . ?
C21 C19 C18 112.7(4) . . ?
C20 C19 H19 106.7 . . ?
C21 C19 H19 106.7 . . ?
C18 C19 H19 106.7 . . ?
C19 C20 H20A 109.5 . . ?
C19 C20 H20B 109.5 . . ?
H20A C20 H20B 109.5 . . ?
C19 C20 H20C 109.5 . . ?
H20A C20 H20C 109.5 . . ?
H20B C20 H20C 109.5 . . ?
C19 C21 H21A 109.5 . . ?
C19 C21 H21B 109.5 . . ?
H21A C21 H21B 109.5 . . ?
C19 C21 H21C 109.5 . . ?
H21A C21 H21C 109.5 . . ?
H21B C21 H21C 109.5 . . ?
C14 C22 C24 112.4(3) . . ?
C14 C22 C23 111.4(3) . . ?
C24 C22 C23 109.7(3) . . ?
C14 C22 H22 107.7 . . ?
C24 C22 H22 107.7 . . ?
C23 C22 H22 107.7 . . ?
C22 C23 H23A 109.5 . . ?
C22 C23 H23B 109.5 . . ?
H23A C23 H23B 109.5 . . ?
C22 C23 H23C 109.5 . . ?
H23A C23 H23C 109.5 . . ?
H23B C23 H23C 109.5 . . ?
C22 C24 H24A 109.5 . . ?
C22 C24 H24B 109.5 . . ?
H24A C24 H24B 109.5 . . ?
C22 C24 H24C 109.5 . . ?
H24A C24 H24C 109.5 . . ?
H24B C24 H24C 109.5 . . ?

loop_
_geom_bond_atom_site_label_1
_geom_bond_atom_site_label_2
_geom_bond_distance
_geom_bond_site_symmetry_2
_geom_bond_publ_flag
Pd1 C1 1.945(3) . ?
Pd1 N1 1.998(3) . ?
Pd1 O1 2.052(2) . ?
Pd1 O1 2.086(2) 6_554 ?
Pd1 Pd1 3.2348(6) 6_554 ?
O1 Pd1 2.086(2) 6_554 ?
O1 H1 0.9342 . ?
N1 C9 1.361(4) . ?
N1 C13 1.438(4) . ?
N2 C1 1.364(4) . ?
N2 C2 1.387(4) . ?
N2 C4 1.420(4) . ?
N3 C1 1.355(4) . ?
N3 C3 1.378(4) . ?
N3 C10 1.478(4) . ?
C2 C3 1.325(4) . ?
C2 H2 0.9500 . ?
C3 H3 0.9500 . ?
C4 C5 1.392(4) . ?
C4 C9 1.415(4) . ?
C5 C6 1.373(4) . ?
C5 H5 0.9500 . ?
C6 C7 1.374(5) . ?
C6 H6 0.9500 . ?
C7 C8 1.383(4) . ?
C7 H7 0.9500 . ?
C8 C9 1.407(4) . ?
C8 H8 0.9500 . ?
C10 C12 1.510(5) . ?
C10 C11 1.516(5) . ?
C10 H10 1.0000 . ?
C11 H11A 0.9800 . ?
C11 H11B 0.9800 . ?
C11 H11C 0.9800 . ?
C12 H12A 0.9800 . ?
C12 H12B 0.9800 . ?
C12 H12C 0.9800 . ?
C13 C18 1.398(4) . ?
C13 C14 1.405(4) . ?
C14 C15 1.390(4) . ?
C14 C22 1.508(5) . ?
C15 C16 1.375(5) . ?
C15 H15 0.9500 . ?
C16 C17 1.370(5) . ?
C16 H16 0.9500 . ?
C17 C18 1.396(5) . ?
C17 H17 0.9500 . ?
C18 C19 1.520(5) . ?
C19 C20 1.493(6) . ?
C19 C21 1.506(6) . ?
C19 H19 1.0000 . ?
C20 H20A 0.9800 . ?
C20 H20B 0.9800 . ?
C20 H20C 0.9800 . ?
C21 H21A 0.9800 . ?
C21 H21B 0.9800 . ?
C21 H21C 0.9800 . ?
C22 C24 1.525(5) . ?
C22 C23 1.531(5) . ?
C22 H22 1.0000 . ?
C23 H23A 0.9800 . ?
C23 H23B 0.9800 . ?
C23 H23C 0.9800 . ?
C24 H24A 0.9800 . ?
C24 H24B 0.9800 . ?
C24 H24C 0.9800 . ?

loop_
_geom_torsion_atom_site_label_1
_geom_torsion_atom_site_label_2
_geom_torsion_atom_site_label_3
_geom_torsion_atom_site_label_4
_geom_torsion
_geom_torsion_site_symmetry_1
_geom_torsion_site_symmetry_2
_geom_torsion_site_symmetry_3
_geom_torsion_site_symmetry_4
_geom_torsion_publ_flag
C1 Pd1 O1 Pd1 -174.70(10) . . . 6_554 ?
N1 Pd1 O1 Pd1 35.8(6) . . . 6_554 ?
O1 Pd1 O1 Pd1 -4.64(12) 6_554 . . 6_554 ?
C1 Pd1 N1 C9 -29.1(3) . . . . ?
O1 Pd1 N1 C9 120.9(6) . . . . ?
O1 Pd1 N1 C9 160.4(2) 6_554 . . . ?
Pd1 Pd1 N1 C9 151.5(2) 6_554 . . . ?
C1 Pd1 N1 C13 173.5(2) . . . . ?
O1 Pd1 N1 C13 -36.5(7) . . . . ?
O1 Pd1 N1 C13 2.9(2) 6_554 . . . ?
Pd1 Pd1 N1 C13 -6.0(2) 6_554 . . . ?
C3 N3 C1 N2 0.5(3) . . . . ?
C10 N3 C1 N2 -170.6(3) . . . . ?
C3 N3 C1 Pd1 175.9(2) . . . . ?
C10 N3 C1 Pd1 4.7(5) . . . . ?
C2 N2 C1 N3 -0.7(3) . . . . ?
C4 N2 C1 N3 175.0(3) . . . . ?
C2 N2 C1 Pd1 -176.2(2) . . . . ?
C4 N2 C1 Pd1 -0.5(4) . . . . ?
N1 Pd1 C1 N3 -155.2(3) . . . . ?
O1 Pd1 C1 N3 29.2(3) . . . . ?
O1 Pd1 C1 N3 -41.0(8) 6_554 . . . ?
Pd1 Pd1 C1 N3 24.2(3) 6_554 . . . ?
N1 Pd1 C1 N2 19.3(3) . . . . ?
O1 Pd1 C1 N2 -156.3(2) . . . . ?
O1 Pd1 C1 N2 133.5(5) 6_554 . . . ?
Pd1 Pd1 C1 N2 -161.30(18) 6_554 . . . ?
C1 N2 C2 C3 0.6(4) . . . . ?
C4 N2 C2 C3 -175.3(3) . . . . ?
N2 C2 C3 N3 -0.2(4) . . . . ?
C1 N3 C3 C2 -0.2(4) . . . . ?
C10 N3 C3 C2 171.3(3) . . . . ?
C1 N2 C4 C5 163.8(3) . . . . ?
C2 N2 C4 C5 -21.1(4) . . . . ?
C1 N2 C4 C9 -19.6(4) . . . . ?
C2 N2 C4 C9 155.5(3) . . . . ?
C9 C4 C5 C6 -3.0(4) . . . . ?
N2 C4 C5 C6 173.6(3) . . . . ?
C4 C5 C6 C7 -1.4(5) . . . . ?
C5 C6 C7 C8 2.9(5) . . . . ?
C6 C7 C8 C9 0.0(5) . . . . ?
C13 N1 C9 C8 -4.0(4) . . . . ?
Pd1 N1 C9 C8 -160.2(2) . . . . ?
C13 N1 C9 C4 175.6(3) . . . . ?
Pd1 N1 C9 C4 19.4(4) . . . . ?
C7 C8 C9 N1 175.4(3) . . . . ?
C7 C8 C9 C4 -4.2(4) . . . . ?
C5 C4 C9 N1 -174.0(3) . . . . ?
N2 C4 C9 N1 9.4(4) . . . . ?
C5 C4 C9 C8 5.6(4) . . . . ?
N2 C4 C9 C8 -171.0(3) . . . . ?
C1 N3 C10 C12 -143.7(3) . . . . ?
C3 N3 C10 C12 46.1(4) . . . . ?
C1 N3 C10 C11 91.9(4) . . . . ?
C3 N3 C10 C11 -78.3(4) . . . . ?
C9 N1 C13 C18 105.5(3) . . . . ?
Pd1 N1 C13 C18 -94.4(3) . . . . ?
C9 N1 C13 C14 -76.3(4) . . . . ?
Pd1 N1 C13 C14 83.8(3) . . . . ?
C18 C13 C14 C15 2.3(5) . . . . ?
N1 C13 C14 C15 -175.8(3) . . . . ?
C18 C13 C14 C22 -176.7(3) . . . . ?
N1 C13 C14 C22 5.2(5) . . . . ?
C13 C14 C15 C16 -1.0(5) . . . . ?
C22 C14 C15 C16 178.0(3) . . . . ?
C14 C15 C16 C17 -0.9(6) . . . . ?
C15 C16 C17 C18 1.7(6) . . . . ?
C16 C17 C18 C13 -0.4(5) . . . . ?
C16 C17 C18 C19 179.2(4) . . . . ?
C14 C13 C18 C17 -1.6(5) . . . . ?
N1 C13 C18 C17 176.5(3) . . . . ?
C14 C13 C18 C19 178.8(3) . . . . ?
N1 C13 C18 C19 -3.1(5) . . . . ?
C17 C18 C19 C20 -71.9(5) . . . . ?
C13 C18 C19 C20 107.7(5) . . . . ?
C17 C18 C19 C21 54.7(5) . . . . ?
C13 C18 C19 C21 -125.7(4) . . . . ?
C15 C14 C22 C24 68.5(4) . . . . ?
C13 C14 C22 C24 -112.6(4) . . . . ?
C15 C14 C22 C23 -55.1(4) . . . . ?
C13 C14 C22 C23 123.9(3) . . . . ?
